data_1552135
loop_
_publ_author_name
'T\"aufer, Amely'
'K\"ockritz, Angela'
'Quint, Stephan'
'Spannenberg, Anke'

_publ_section_title
;
 8,13-Diisopropyl-10,11-dimethyl-bis([1,3]dioxolo[4',5':6,7]naphtho)[1,2-<i>d</i>;2,1-<i>f</i>][1,3]dioxepine
;
_journal_coeditor_code HB4307
_journal_issue 7
_journal_name_full IUCrData
_journal_page_first x191018
_journal_paper_doi 10.1107/S2414314619010186
_journal_volume 4
_journal_year 2019
_chemical_formula_iupac 'C31 H30 O6'
_chemical_formula_moiety 'C31 H30 O6'
_chemical_formula_sum 'C31 H30 O6'
_chemical_formula_weight 498.55
_chemical_name_systematic
8,13-Diisopropyl-10,11-dimethyl-bis([1,3]dioxolo[4',5':6,7]naphtho)[1,2-<i>d</i>;2,1-<i>f</i>][1,3]dioxepine
_space_group_crystal_system triclinic
_space_group_IT_number 2
_space_group_name_Hall '-P 1'
_space_group_name_H-M_alt 'P -1'
_symmetry_space_group_name_Hall '-P 1'
_symmetry_space_group_name_H-M 'P -1'
_atom_sites_solution_hydrogens geom
_atom_sites_solution_primary direct
_audit_creation_method SHELXL-2014/7
_cell_angle_alpha 68.0282(16)
_cell_angle_beta 81.7012(16)
_cell_angle_gamma 86.4672(16)
_cell_formula_units_Z 2
_cell_length_a 9.7053(6)
_cell_length_b 11.0901(7)
_cell_length_c 12.4156(8)
_cell_measurement_reflns_used 9929
_cell_measurement_temperature 150(2)
_cell_measurement_theta_max 30.56
_cell_measurement_theta_min 2.82
_cell_volume 1226.25(13)
_computing_cell_refinement
;
SAINT (Bruker, 2013)
;
_computing_data_collection
;
APEX2 (Bruker, 2014)
;
_computing_data_reduction
;
SAINT (Bruker, 2013)
;
_computing_molecular_graphics
;
XP in SHELXTL (Sheldrick, 2008)
;
_computing_publication_material
;
publCIF (Westrip, 2010)
;
_computing_structure_refinement
;
<i>SHELXL2014/7</i> (Sheldrick, 2015)
;
_computing_structure_solution
;
SHELXS97 (Sheldrick, 2008)
;
_diffrn_ambient_temperature 150(2)
_diffrn_detector_area_resol_mean 8.3333
_diffrn_measured_fraction_theta_full 1.000
_diffrn_measured_fraction_theta_max 1.000
_diffrn_measurement_device_type 'Bruker APEXII CCD'
_diffrn_measurement_method '\f and \w scans'
_diffrn_radiation_type MoK\a
_diffrn_radiation_wavelength 0.71073
_diffrn_reflns_av_R_equivalents 0.0231
_diffrn_reflns_av_unetI/netI 0.0135
_diffrn_reflns_limit_h_max 12
_diffrn_reflns_limit_h_min -12
_diffrn_reflns_limit_k_max 14
_diffrn_reflns_limit_k_min -14
_diffrn_reflns_limit_l_max 16
_diffrn_reflns_limit_l_min -16
_diffrn_reflns_number 43308
_diffrn_reflns_theta_full 25.242
_diffrn_reflns_theta_max 27.999
_diffrn_reflns_theta_min 1.784
_diffrn_source 'fine-focus sealed tube'
_exptl_absorpt_coefficient_mu 0.093
_exptl_absorpt_correction_T_max 0.98
_exptl_absorpt_correction_T_min 0.95
_exptl_absorpt_correction_type multi-scan
_exptl_absorpt_process_details
;
(SADABS; Bruker, 2014)
;
_exptl_crystal_colour orange
_exptl_crystal_density_diffrn 1.350
_exptl_crystal_description 'part of a plate'
_exptl_crystal_F_000 528
_exptl_crystal_size_max 0.460
_exptl_crystal_size_mid 0.325
_exptl_crystal_size_min 0.184
_refine_diff_density_max 0.503
_refine_diff_density_min -0.237
_refine_ls_extinction_method none
_refine_ls_goodness_of_fit_ref 1.052
_refine_ls_hydrogen_treatment constr
_refine_ls_matrix_type full
_refine_ls_number_parameters 340
_refine_ls_number_reflns 5923
_refine_ls_number_restraints 0
_refine_ls_restrained_S_all 1.052
_refine_ls_R_factor_all 0.0539
_refine_ls_R_factor_gt 0.0454
_refine_ls_shift/su_max 0.000
_refine_ls_shift/su_mean 0.000
_refine_ls_structure_factor_coef Fsqd
_refine_ls_weighting_details 'w=1/[\s^2^(Fo^2^)+(0.0747P)^2^+0.4119P] where P=(Fo^2^+2Fc^2^)/3'
_refine_ls_weighting_scheme calc
_refine_ls_wR_factor_gt 0.1272
_refine_ls_wR_factor_ref 0.1375
_reflns_number_gt 4941
_reflns_number_total 5923
_reflns_threshold_expression 'I > 2\s(I)'
_cod_data_source_file hb4307sup1.cif
_cod_data_source_block I
_cod_database_code 1552135
_shelx_space_group_comment
;
The symmetry employed for this shelxl refinement is uniquely defined
by the following loop, which should always be used as a source of
symmetry information in preference to the above space-group names.
They are only intended as comments.
;

loop_
_space_group_symop_operation_xyz
'x, y, z'
'-x, -y, -z'

loop_
_atom_site_type_symbol
_atom_site_label
_atom_site_fract_x
_atom_site_fract_y
_atom_site_fract_z
_atom_site_U_iso_or_equiv
_atom_site_adp_type
_atom_site_calc_flag
_atom_site_occupancy
C C1 0.82699(13) 0.25631(12) 0.23443(11) 0.0250(3) Uani d 1
C C2 0.76549(13) 0.22345(11) 0.34917(11) 0.0241(2) Uani d 1
C C3 0.61762(13) 0.21611(12) 0.37149(11) 0.0261(3) Uani d 1
C C4 0.54302(13) 0.23621(12) 0.27978(11) 0.0264(3) Uani d 1
H H4 0.4443 0.2325 0.2958 0.032 Uiso calc 1
C C5 0.60517(13) 0.26203(12) 0.16310(11) 0.0252(3) Uani d 1
C C6 0.52512(14) 0.27466(12) 0.06984(12) 0.0279(3) Uani d 1
C C7 0.60147(14) 0.29242(13) -0.03592(12) 0.0310(3) Uani d 1
C C8 0.74758(15) 0.30407(14) -0.05803(12) 0.0316(3) Uani d 1
C C9 0.82598(14) 0.29600(13) 0.02588(11) 0.0288(3) Uani d 1
H H9 0.9243 0.3051 0.0098 0.035 Uiso calc 1
C C10 0.75335(13) 0.27314(11) 0.13981(11) 0.0248(3) Uani d 1
C C11 0.94951(13) 0.31227(12) 0.41291(11) 0.0241(2) Uani d 1
C C12 0.85840(13) 0.21138(12) 0.43837(11) 0.0240(2) Uani d 1
C C13 0.86743(13) 0.10115(12) 0.54305(11) 0.0258(3) Uani d 1
C C14 0.96098(14) 0.10164(12) 0.61658(11) 0.0272(3) Uani d 1
H H14 0.9651 0.0277 0.6866 0.033 Uiso calc 1
C C15 1.05123(13) 0.20650(12) 0.59326(11) 0.0249(3) Uani d 1
C C16 1.14992(14) 0.20510(12) 0.67065(11) 0.0265(3) Uani d 1
C C17 1.22813(13) 0.31411(12) 0.63546(11) 0.0266(3) Uani d 1
C C18 1.22056(13) 0.42122(12) 0.53020(12) 0.0261(3) Uani d 1
C C19 1.13326(13) 0.42565(12) 0.45361(11) 0.0265(3) Uani d 1
H H19 1.1302 0.4978 0.3821 0.032 Uiso calc 1
C C20 1.04574(13) 0.31570(12) 0.48625(11) 0.0239(2) Uani d 1
C C21 0.67417(17) 0.2882(2) -0.21373(14) 0.0475(4) Uani d 1
H H21A 0.6668 0.3455 -0.2959 0.057 Uiso calc 1
H H21B 0.6843 0.1971 -0.2094 0.057 Uiso calc 1
C C22 1.01188(14) 0.39371(14) 0.21042(12) 0.0324(3) Uani d 1
H H22A 1.1140 0.3928 0.2104 0.039 Uiso calc 1
H H22B 0.9894 0.4647 0.1381 0.039 Uiso calc 1
C C23 1.36283(15) 0.47149(13) 0.63326(13) 0.0329(3) Uani d 1
H H23A 1.4647 0.4831 0.6241 0.039 Uiso calc 1
H H23B 1.3167 0.5232 0.6784 0.039 Uiso calc 1
C C24 0.53967(15) 0.19488(15) 0.49121(12) 0.0334(3) Uani d 1
H H24A 0.4524 0.2450 0.4830 0.050 Uiso calc 1
H H24B 0.5969 0.2237 0.5358 0.050 Uiso calc 1
H H24C 0.5190 0.1022 0.5326 0.050 Uiso calc 1
C C25 0.36832(14) 0.25869(15) 0.08976(13) 0.0337(3) Uani d 1
H H25 0.3333 0.2680 0.1661 0.040 Uiso calc 1
C C26 0.33202(18) 0.12209(17) 0.10137(15) 0.0454(4) Uani d 1
H H26A 0.3637 0.1103 0.0273 0.068 Uiso calc 1
H H26B 0.2310 0.1104 0.1201 0.068 Uiso calc 1
H H26C 0.3781 0.0578 0.1641 0.068 Uiso calc 1
C C27 0.29569(16) 0.36318(17) -0.00509(15) 0.0431(4) Uani d 1
H H27A 0.3218 0.4495 -0.0107 0.065 Uiso calc 1
H H27B 0.1946 0.3532 0.0152 0.065 Uiso calc 1
H H27C 0.3242 0.3538 -0.0806 0.065 Uiso calc 1
C C28 0.78370(15) -0.01978(13) 0.57202(12) 0.0321(3) Uani d 1
H H28A 0.8394 -0.0967 0.6103 0.048 Uiso calc 1
H H28B 0.7583 -0.0236 0.4998 0.048 Uiso calc 1
H H28C 0.6990 -0.0176 0.6248 0.048 Uiso calc 1
C C29 1.16247(16) 0.09451(13) 0.78629(12) 0.0340(3) Uani d 1
H H29 1.1097 0.0188 0.7884 0.041 Uiso calc 1
C C30 1.31337(18) 0.05092(15) 0.80179(14) 0.0426(4) Uani d 1
H H30A 1.3551 0.0262 0.7362 0.064 Uiso calc 1
H H30B 1.3154 -0.0238 0.8755 0.064 Uiso calc 1
H H30C 1.3662 0.1225 0.8036 0.064 Uiso calc 1
C C31 1.09481(18) 0.13534(19) 0.88678(14) 0.0481(4) Uani d 1
H H31A 1.1403 0.2137 0.8828 0.072 Uiso calc 1
H H31B 1.1052 0.0649 0.9618 0.072 Uiso calc 1
H H31C 0.9956 0.1535 0.8801 0.072 Uiso calc 1
O O1 0.55313(11) 0.30220(11) -0.13812(9) 0.0404(3) Uani d 1
O O2 0.79134(11) 0.32419(12) -0.17393(9) 0.0414(3) Uani d 1
O O3 0.97105(9) 0.27298(9) 0.20978(8) 0.0295(2) Uani d 1
O O4 0.94521(9) 0.41888(8) 0.30849(8) 0.0278(2) Uani d 1
O O5 1.31535(10) 0.51336(9) 0.52047(9) 0.0330(2) Uani d 1
O O6 1.32875(11) 0.33807(9) 0.69250(9) 0.0336(2) Uani d 1

loop_
_atom_site_aniso_label
_atom_site_aniso_U_11
_atom_site_aniso_U_22
_atom_site_aniso_U_33
_atom_site_aniso_U_12
_atom_site_aniso_U_13
_atom_site_aniso_U_23
C1 0.0229(6) 0.0248(6) 0.0275(6) -0.0008(4) -0.0039(5) -0.0095(5)
C2 0.0255(6) 0.0221(5) 0.0258(6) -0.0024(4) -0.0046(5) -0.0093(5)
C3 0.0274(6) 0.0243(6) 0.0270(6) -0.0044(5) -0.0015(5) -0.0101(5)
C4 0.0234(6) 0.0253(6) 0.0307(6) -0.0034(4) -0.0024(5) -0.0105(5)
C5 0.0265(6) 0.0211(5) 0.0282(6) -0.0013(4) -0.0060(5) -0.0083(5)
C6 0.0270(6) 0.0266(6) 0.0297(6) -0.0006(5) -0.0073(5) -0.0085(5)
C7 0.0325(7) 0.0320(7) 0.0276(6) -0.0011(5) -0.0107(5) -0.0075(5)
C8 0.0332(7) 0.0347(7) 0.0230(6) -0.0018(5) -0.0028(5) -0.0064(5)
C9 0.0256(6) 0.0318(6) 0.0266(6) -0.0018(5) -0.0038(5) -0.0077(5)
C10 0.0259(6) 0.0218(6) 0.0256(6) -0.0004(4) -0.0048(5) -0.0071(5)
C11 0.0258(6) 0.0220(6) 0.0233(6) 0.0000(4) -0.0036(5) -0.0070(5)
C12 0.0248(6) 0.0248(6) 0.0235(6) -0.0021(4) -0.0026(4) -0.0101(5)
C13 0.0293(6) 0.0235(6) 0.0246(6) -0.0047(5) -0.0018(5) -0.0087(5)
C14 0.0340(7) 0.0235(6) 0.0228(6) -0.0031(5) -0.0045(5) -0.0064(5)
C15 0.0291(6) 0.0230(6) 0.0244(6) -0.0005(5) -0.0048(5) -0.0103(5)
C16 0.0326(6) 0.0231(6) 0.0253(6) 0.0002(5) -0.0072(5) -0.0094(5)
C17 0.0284(6) 0.0261(6) 0.0285(6) 0.0014(5) -0.0081(5) -0.0124(5)
C18 0.0234(6) 0.0229(6) 0.0321(6) -0.0027(4) -0.0029(5) -0.0103(5)
C19 0.0261(6) 0.0232(6) 0.0277(6) -0.0021(5) -0.0036(5) -0.0063(5)
C20 0.0250(6) 0.0220(5) 0.0251(6) -0.0010(4) -0.0035(5) -0.0092(5)
C21 0.0429(9) 0.0684(11) 0.0304(8) -0.0067(8) -0.0077(6) -0.0152(7)
C22 0.0289(6) 0.0376(7) 0.0272(6) -0.0094(5) -0.0025(5) -0.0071(5)
C23 0.0303(7) 0.0305(7) 0.0386(7) -0.0030(5) -0.0112(6) -0.0107(6)
C24 0.0296(6) 0.0419(8) 0.0298(7) -0.0062(6) 0.0008(5) -0.0154(6)
C25 0.0267(6) 0.0435(8) 0.0318(7) -0.0026(5) -0.0069(5) -0.0134(6)
C26 0.0417(8) 0.0469(9) 0.0433(9) -0.0145(7) -0.0093(7) -0.0085(7)
C27 0.0325(7) 0.0484(9) 0.0479(9) 0.0061(6) -0.0130(6) -0.0153(7)
C28 0.0381(7) 0.0271(6) 0.0305(7) -0.0085(5) -0.0056(5) -0.0081(5)
C29 0.0433(8) 0.0274(6) 0.0305(7) -0.0062(6) -0.0142(6) -0.0056(5)
C30 0.0509(9) 0.0321(7) 0.0402(8) 0.0095(6) -0.0125(7) -0.0073(6)
C31 0.0428(9) 0.0621(11) 0.0313(8) -0.0035(8) -0.0034(6) -0.0082(7)
O1 0.0369(5) 0.0571(7) 0.0278(5) -0.0021(5) -0.0118(4) -0.0135(5)
O2 0.0380(6) 0.0606(7) 0.0227(5) -0.0051(5) -0.0055(4) -0.0106(5)
O3 0.0223(4) 0.0379(5) 0.0281(5) -0.0021(4) -0.0028(3) -0.0119(4)
O4 0.0289(5) 0.0245(4) 0.0261(5) -0.0035(3) -0.0055(4) -0.0037(4)
O5 0.0303(5) 0.0294(5) 0.0379(5) -0.0079(4) -0.0102(4) -0.0075(4)
O6 0.0378(5) 0.0282(5) 0.0381(5) -0.0032(4) -0.0166(4) -0.0114(4)

loop_
_atom_type_symbol
_atom_type_description
_atom_type_scat_dispersion_real
_atom_type_scat_dispersion_imag
_atom_type_scat_source
C C 0.0033 0.0016 'International Tables Vol C Tables 4.2.6.8 and 6.1.1.4'
H H 0.0000 0.0000 'International Tables Vol C Tables 4.2.6.8 and 6.1.1.4'
O O 0.0106 0.0060 'International Tables Vol C Tables 4.2.6.8 and 6.1.1.4'

loop_
_geom_angle_atom_site_label_1
_geom_angle_atom_site_label_2
_geom_angle_atom_site_label_3
_geom_angle
C2 C1 O3 118.53(11)
C2 C1 C10 124.07(11)
O3 C1 C10 117.40(11)
C1 C2 C3 117.75(11)
C1 C2 C12 117.17(11)
C3 C2 C12 124.79(11)
C4 C3 C2 119.11(11)
C4 C3 C24 118.90(12)
C2 C3 C24 121.90(11)
C3 C4 C5 123.69(12)
C3 C4 H4 118.2
C5 C4 H4 118.2
C4 C5 C10 117.31(11)
C4 C5 C6 122.60(12)
C10 C5 C6 120.08(12)
C7 C6 C5 115.21(12)
C7 C6 C25 121.96(12)
C5 C6 C25 122.65(12)
C6 C7 O1 127.54(13)
C6 C7 C8 124.16(12)
O1 C7 C8 108.30(12)
C9 C8 O2 128.09(13)
C9 C8 C7 122.49(12)
O2 C8 C7 109.42(12)
C8 C9 C10 116.41(12)
C8 C9 H9 121.8
C10 C9 H9 121.8
C1 C10 C9 120.48(11)
C1 C10 C5 117.89(11)
C9 C10 C5 121.59(11)
C12 C11 O4 118.23(11)
C12 C11 C20 124.36(11)
O4 C11 C20 117.41(10)
C11 C12 C13 117.62(11)
C11 C12 C2 116.91(11)
C13 C12 C2 125.32(11)
C14 C13 C12 119.25(11)
C14 C13 C28 119.01(11)
C12 C13 C28 121.62(11)
C13 C14 C15 123.47(11)
C13 C14 H14 118.3
C15 C14 H14 118.3
C14 C15 C20 117.46(11)
C14 C15 C16 122.87(11)
C20 C15 C16 119.64(11)
C17 C16 C15 115.30(11)
C17 C16 C29 121.16(11)
C15 C16 C29 123.47(11)
C16 C17 O6 127.12(12)
C16 C17 C18 124.26(12)
O6 C17 C18 108.60(11)
C19 C18 O5 127.98(12)
C19 C18 C17 122.69(11)
O5 C18 C17 109.32(11)
C18 C19 C20 116.05(11)
C18 C19 H19 122.0
C20 C19 H19 122.0
C11 C20 C19 120.23(11)
C11 C20 C15 117.76(11)
C19 C20 C15 122.01(11)
O1 C21 O2 106.62(12)
O1 C21 H21A 110.4
O2 C21 H21A 110.4
O1 C21 H21B 110.4
O2 C21 H21B 110.4
H21A C21 H21B 108.6
O4 C22 O3 112.29(10)
O4 C22 H22A 109.1
O3 C22 H22A 109.1
O4 C22 H22B 109.1
O3 C22 H22B 109.1
H22A C22 H22B 107.9
O6 C23 O5 107.43(10)
O6 C23 H23A 110.2
O5 C23 H23A 110.2
O6 C23 H23B 110.2
O5 C23 H23B 110.2
H23A C23 H23B 108.5
C3 C24 H24A 109.5
C3 C24 H24B 109.5
H24A C24 H24B 109.5
C3 C24 H24C 109.5
H24A C24 H24C 109.5
H24B C24 H24C 109.5
C6 C25 C26 110.01(12)
C6 C25 C27 112.64(12)
C26 C25 C27 111.63(12)
C6 C25 H25 107.4
C26 C25 H25 107.4
C27 C25 H25 107.4
C25 C26 H26A 109.5
C25 C26 H26B 109.5
H26A C26 H26B 109.5
C25 C26 H26C 109.5
H26A C26 H26C 109.5
H26B C26 H26C 109.5
C25 C27 H27A 109.5
C25 C27 H27B 109.5
H27A C27 H27B 109.5
C25 C27 H27C 109.5
H27A C27 H27C 109.5
H27B C27 H27C 109.5
C13 C28 H28A 109.5
C13 C28 H28B 109.5
H28A C28 H28B 109.5
C13 C28 H28C 109.5
H28A C28 H28C 109.5
H28B C28 H28C 109.5
C16 C29 C30 112.64(12)
C16 C29 C31 109.28(12)
C30 C29 C31 110.71(12)
C16 C29 H29 108.0
C30 C29 H29 108.0
C31 C29 H29 108.0
C29 C30 H30A 109.5
C29 C30 H30B 109.5
H30A C30 H30B 109.5
C29 C30 H30C 109.5
H30A C30 H30C 109.5
H30B C30 H30C 109.5
C29 C31 H31A 109.5
C29 C31 H31B 109.5
H31A C31 H31B 109.5
C29 C31 H31C 109.5
H31A C31 H31C 109.5
H31B C31 H31C 109.5
C7 O1 C21 105.23(11)
C8 O2 C21 104.42(11)
C1 O3 C22 112.20(10)
C11 O4 C22 112.54(10)
C18 O5 C23 105.17(10)
C17 O6 C23 106.00(10)

loop_
_geom_bond_atom_site_label_1
_geom_bond_atom_site_label_2
_geom_bond_distance
C1 C2 1.3825(18)
C1 O3 1.3959(15)
C1 C10 1.4098(17)
C2 C3 1.4233(17)
C2 C12 1.4900(16)
C3 C4 1.3779(17)
C3 C24 1.5075(18)
C4 C5 1.4152(18)
C4 H4 0.9500
C5 C10 1.4290(17)
C5 C6 1.4453(17)
C6 C7 1.362(2)
C6 C25 1.5167(18)
C7 O1 1.3801(16)
C7 C8 1.4094(19)
C8 C9 1.3502(18)
C8 O2 1.3769(16)
C9 C10 1.4241(18)
C9 H9 0.9500
C11 C12 1.3821(17)
C11 O4 1.3939(14)
C11 C20 1.4066(17)
C12 C13 1.4219(17)
C13 C14 1.3789(17)
C13 C28 1.5091(17)
C14 C15 1.4155(17)
C14 H14 0.9500
C15 C20 1.4293(17)
C15 C16 1.4470(17)
C16 C17 1.3604(18)
C16 C29 1.5149(18)
C17 O6 1.3777(15)
C17 C18 1.4070(18)
C18 C19 1.3479(18)
C18 O5 1.3771(15)
C19 C20 1.4252(17)
C19 H19 0.9500
C21 O1 1.433(2)
C21 O2 1.4362(19)
C21 H21A 0.9900
C21 H21B 0.9900
C22 O4 1.4085(17)
C22 O3 1.4226(17)
C22 H22A 0.9900
C22 H22B 0.9900
C23 O6 1.4197(17)
C23 O5 1.4362(17)
C23 H23A 0.9900
C23 H23B 0.9900
C24 H24A 0.9800
C24 H24B 0.9800
C24 H24C 0.9800
C25 C26 1.526(2)
C25 C27 1.531(2)
C25 H25 1.0000
C26 H26A 0.9800
C26 H26B 0.9800
C26 H26C 0.9800
C27 H27A 0.9800
C27 H27B 0.9800
C27 H27C 0.9800
C28 H28A 0.9800
C28 H28B 0.9800
C28 H28C 0.9800
C29 C30 1.530(2)
C29 C31 1.530(2)
C29 H29 1.0000
C30 H30A 0.9800
C30 H30B 0.9800
C30 H30C 0.9800
C31 H31A 0.9800
C31 H31B 0.9800
C31 H31C 0.9800

loop_
_geom_hbond_atom_site_label_D
_geom_hbond_atom_site_label_H
_geom_hbond_atom_site_label_A
_geom_hbond_site_symmetry_A
_geom_hbond_distance_DH
_geom_hbond_distance_HA
_geom_hbond_distance_DA
_geom_hbond_angle_DHA
C23 H23A O5 2_866 0.99 2.58 3.3956(18) 140
C23 H23B O4 2_766 0.99 2.58 3.2442(18) 124

loop_
_geom_torsion_atom_site_label_1
_geom_torsion_atom_site_label_2
_geom_torsion_atom_site_label_3
_geom_torsion_atom_site_label_4
_geom_torsion
O3 C1 C2 C3 175.54(10)
C10 C1 C2 C3 -5.07(19)
O3 C1 C2 C12 1.47(17)
C10 C1 C2 C12 -179.13(11)
C1 C2 C3 C4 2.77(18)
C12 C2 C3 C4 176.34(11)
C1 C2 C3 C24 -173.52(12)
C12 C2 C3 C24 0.05(19)
C2 C3 C4 C5 1.10(19)
C24 C3 C4 C5 177.50(12)
C3 C4 C5 C10 -2.82(18)
C3 C4 C5 C6 176.00(12)
C4 C5 C6 C7 -176.55(12)
C10 C5 C6 C7 2.23(18)
C4 C5 C6 C25 -1.22(19)
C10 C5 C6 C25 177.56(12)
C5 C6 C7 O1 177.26(12)
C25 C6 C7 O1 1.9(2)
C5 C6 C7 C8 -2.8(2)
C25 C6 C7 C8 -178.14(13)
C6 C7 C8 C9 1.3(2)
O1 C7 C8 C9 -178.72(13)
C6 C7 C8 O2 -178.55(13)
O1 C7 C8 O2 1.42(16)
O2 C8 C9 C10 -179.36(13)
C7 C8 C9 C10 0.8(2)
C2 C1 C10 C9 -174.57(12)
O3 C1 C10 C9 4.83(17)
C2 C1 C10 C5 3.33(19)
O3 C1 C10 C5 -177.27(10)
C8 C9 C10 C1 176.59(12)
C8 C9 C10 C5 -1.23(19)
C4 C5 C10 C1 0.65(17)
C6 C5 C10 C1 -178.19(11)
C4 C5 C10 C9 178.53(11)
C6 C5 C10 C9 -0.31(18)
O4 C11 C12 C13 177.72(11)
C20 C11 C12 C13 -3.15(19)
O4 C11 C12 C2 1.94(17)
C20 C11 C12 C2 -178.93(11)
C1 C2 C12 C11 49.07(16)
C3 C2 C12 C11 -124.53(13)
C1 C2 C12 C13 -126.35(13)
C3 C2 C12 C13 60.04(18)
C11 C12 C13 C14 2.84(18)
C2 C12 C13 C14 178.23(12)
C11 C12 C13 C28 -173.25(12)
C2 C12 C13 C28 2.1(2)
C12 C13 C14 C15 -0.7(2)
C28 C13 C14 C15 175.52(12)
C13 C14 C15 C20 -1.35(19)
C13 C14 C15 C16 -179.34(12)
C14 C15 C16 C17 -179.62(12)
C20 C15 C16 C17 2.43(18)
C14 C15 C16 C29 -2.7(2)
C20 C15 C16 C29 179.38(12)
C15 C16 C17 O6 179.85(12)
C29 C16 C17 O6 2.8(2)
C15 C16 C17 C18 -2.0(2)
C29 C16 C17 C18 -179.06(12)
C16 C17 C18 C19 0.2(2)
O6 C17 C18 C19 178.63(12)
C16 C17 C18 O5 -178.74(12)
O6 C17 C18 O5 -0.33(15)
O5 C18 C19 C20 179.94(12)
C17 C18 C19 C20 1.19(19)
C12 C11 C20 C19 -178.50(12)
O4 C11 C20 C19 0.63(17)
C12 C11 C20 C15 1.13(19)
O4 C11 C20 C15 -179.73(11)
C18 C19 C20 C11 178.95(12)
C18 C19 C20 C15 -0.67(18)
C14 C15 C20 C11 1.14(18)
C16 C15 C20 C11 179.20(11)
C14 C15 C20 C19 -179.23(11)
C16 C15 C20 C19 -1.18(19)
C7 C6 C25 C26 76.33(16)
C5 C6 C25 C26 -98.68(15)
C7 C6 C25 C27 -48.91(18)
C5 C6 C25 C27 136.07(14)
C17 C16 C29 C30 -50.79(18)
C15 C16 C29 C30 132.44(14)
C17 C16 C29 C31 72.70(17)
C15 C16 C29 C31 -104.07(15)
C6 C7 O1 C21 -166.34(15)
C8 C7 O1 C21 13.69(16)
O2 C21 O1 C7 -23.43(17)
C9 C8 O2 C21 164.34(16)
C7 C8 O2 C21 -15.81(16)
O1 C21 O2 C8 24.11(17)
C2 C1 O3 C22 -76.37(14)
C10 C1 O3 C22 104.20(12)
O4 C22 O3 C1 46.28(14)
C12 C11 O4 C22 -77.59(14)
C20 C11 O4 C22 103.22(13)
O3 C22 O4 C11 47.28(14)
C19 C18 O5 C23 170.18(13)
C17 C18 O5 C23 -10.94(14)
O6 C23 O5 C18 18.06(14)
C16 C17 O6 C23 -170.02(14)
C18 C17 O6 C23 11.63(14)
O5 C23 O6 C17 -18.38(14)

_cod_database_fobs_code 1552135
